data_4079565
loop_
_publ_author_name
'Hu, Ting'
'Zhao, Liang'
'Mak, Thomas C. W.'

_publ_section_title
;
 Assembly of Silver-Organic Frameworks and Discrete Molecules Containing
 Embedded 1,3-Butadiyne-1,4-diide with Ancillary Heteroaromatic N-Donor
 Ligands
;
_journal_issue 21
_journal_name_full Organometallics
_journal_page_first 7539
_journal_paper_doi 10.1021/om300838r
_journal_volume 31
_journal_year 2012
_chemical_formula_sum 'C61 H30 Ag13 Cl7 F27 N7 O19'
_chemical_formula_weight 3328.38
_chemical_name_systematic
; 
 ? 
;
_space_group_IT_number 2
_symmetry_cell_setting triclinic
_symmetry_space_group_name_Hall '-P 1'
_symmetry_space_group_name_H-M 'P -1'
_atom_sites_solution_hydrogens geom
_atom_sites_solution_primary direct
_atom_sites_solution_secondary difmap
_audit_creation_method SHELXL-97
_cell_angle_alpha 62.2120(10)
_cell_angle_beta 87.7560(10)
_cell_angle_gamma 76.2510(10)
_cell_formula_units_Z 2
_cell_length_a 14.6177(8)
_cell_length_b 18.9092(10)
_cell_length_c 19.2789(10)
_cell_measurement_reflns_used 80237
_cell_measurement_temperature 296(2)
_cell_measurement_theta_max 52.931
_cell_measurement_theta_min 4.804
_cell_volume 4563.3(4)
_computing_cell_refinement SAINT(Bruker,2001)
_computing_data_collection APEX2(Bruker,2003)
_computing_data_reduction APEX2(Bruker,2003)
_computing_structure_refinement 'SHELXL-97 (Sheldrick, 1997)'
_computing_structure_solution 'SHELXS-97 (Sheldrick, 1990)'
_diffrn_ambient_temperature 296(2)
_diffrn_measured_fraction_theta_full 0.989
_diffrn_measured_fraction_theta_max 0.989
_diffrn_radiation_monochromator graphite
_diffrn_radiation_source 'fine-focus sealed tube'
_diffrn_radiation_type MoK\a
_diffrn_radiation_wavelength 0.71073
_diffrn_reflns_av_R_equivalents 0.0972
_diffrn_reflns_av_sigmaI/netI 0.0958
_diffrn_reflns_limit_h_max 19
_diffrn_reflns_limit_h_min -19
_diffrn_reflns_limit_k_max 24
_diffrn_reflns_limit_k_min -24
_diffrn_reflns_limit_l_max 12
_diffrn_reflns_limit_l_min -25
_diffrn_reflns_number 75134
_diffrn_reflns_theta_full 27.92
_diffrn_reflns_theta_max 27.92
_diffrn_reflns_theta_min 1.26
_exptl_absorpt_coefficient_mu 3.046
_exptl_absorpt_correction_T_max 0.6414
_exptl_absorpt_correction_T_min 0.5810
_exptl_absorpt_correction_type multi-scan
_exptl_absorpt_process_details SADABS
_exptl_crystal_colour yellow
_exptl_crystal_density_diffrn 2.422
_exptl_crystal_density_method 'not measured'
_exptl_crystal_description block
_exptl_crystal_F_000 3140
_exptl_crystal_size_max 0.20
_exptl_crystal_size_mid 0.18
_exptl_crystal_size_min 0.12
_refine_diff_density_max 1.234
_refine_diff_density_min -1.227
_refine_diff_density_rms 0.232
_refine_ls_extinction_method none
_refine_ls_goodness_of_fit_ref 1.020
_refine_ls_hydrogen_treatment constr
_refine_ls_matrix_type full
_refine_ls_number_parameters 1132
_refine_ls_number_reflns 21627
_refine_ls_number_restraints 9
_refine_ls_restrained_S_all 1.024
_refine_ls_R_factor_all 0.1029
_refine_ls_R_factor_gt 0.0736
_refine_ls_shift/su_max 0.001
_refine_ls_shift/su_mean 0.000
_refine_ls_structure_factor_coef Fsqd
_refine_ls_weighting_details 'calc w=1/[\s^2^(Fo^2^)+(0.1173P)^2^+0.0000P] where P=(Fo^2^+2Fc^2^)/3'
_refine_ls_weighting_scheme calc
_refine_ls_wR_factor_gt 0.1830
_refine_ls_wR_factor_ref 0.2076
_reflns_number_gt 14717
_reflns_number_total 21627
_reflns_threshold_expression >2sigma(I)
_cod_data_source_file om300838r_si_002.cif
_cod_data_source_block 2
_cod_depositor_comments
;
The following automatic conversions were performed:

'_exptl_absorpt_correction_type' value 'Multi-scan' changed to
'multi-scan' according to
/home/saulius/struct/CIF-dictionaries/cif_core.dic dictionary named
'cif_core.dic' version 2.4.2 from 2011-04-26.

Automatic conversion script
Id: cif_fix_values 1891 2012-01-12 08:04:46Z andrius 
;
_cod_database_code 4079565

loop_
_symmetry_equiv_pos_as_xyz
'x, y, z'
'-x, -y, -z'

loop_
_atom_site_label
_atom_site_type_symbol
_atom_site_fract_x
_atom_site_fract_y
_atom_site_fract_z
_atom_site_U_iso_or_equiv
_atom_site_adp_type
_atom_site_occupancy
_atom_site_symmetry_multiplicity
_atom_site_calc_flag
_atom_site_refinement_flags
_atom_site_disorder_assembly
_atom_site_disorder_group
Ag1 Ag 0.24765(4) 0.07644(3) 0.43048(3) 0.04472(14) Uani 1 1 d . . .
Ag2 Ag 0.38557(5) 0.16796(4) 0.36484(4) 0.05443(16) Uani 1 1 d . . .
Ag3 Ag 0.32123(4) -0.08178(4) 0.42101(4) 0.05549(16) Uani 1 1 d . N .
Ag4 Ag 0.31229(4) 0.09788(4) 0.28209(3) 0.05491(16) Uani 1 1 d . N .
Ag5 Ag 0.26537(4) 0.14557(4) 0.11274(4) 0.06072(18) Uani 1 1 d . . .
Ag6 Ag 0.39500(5) 0.23328(4) 0.11785(4) 0.06660(19) Uani 1 1 d . N .
Ag7 Ag 0.59652(5) -0.28962(4) 0.57811(4) 0.05784(17) Uani 1 1 d . . .
Ag8 Ag 0.74193(4) -0.20750(4) 0.50921(3) 0.04691(14) Uani 1 1 d . . .
Ag9 Ag 0.57501(4) -0.20269(4) 0.40139(4) 0.05764(17) Uani 1 1 d . N .
Ag10 Ag 0.56256(6) -0.21333(4) 0.25936(4) 0.0665(2) Uani 1 1 d . . .
Ag11 Ag 0.72154(5) -0.15426(5) 0.29011(5) 0.0672(2) Uani 1 1 d . N .
Ag12 Ag 0.43738(5) 0.11822(5) 0.02364(4) 0.0694(2) Uani 1 1 d . . .
Ag13 Ag 0.58332(5) -0.04583(5) 0.08981(5) 0.0732(2) Uani 1 1 d . . .
Cl1 Cl -0.0908(3) 0.2865(4) 0.2299(3) 0.208(3) Uani 1 1 d . . .
Cl2 Cl -0.0624(4) 0.4075(3) 0.0048(4) 0.186(3) Uani 1 1 d . . .
Cl3 Cl 0.3693(4) 0.5721(3) 0.0294(3) 0.1526(19) Uani 1 1 d . . .
Cl4 Cl 0.7523(5) -0.6218(3) 0.8128(3) 0.189(3) Uani 1 1 d . . .
Cl5 Cl 1.0420(6) -0.4857(5) 0.7024(4) 0.295(6) Uani 1 1 d . . .
Cl6 Cl 0.6638(4) -0.5535(2) 0.3286(4) 0.178(3) Uani 1 1 d . . .
Cl7 Cl 1.1020(5) -0.3378(7) 0.3247(6) 0.151(4) Uani 0.50 1 d P . .
Cl8 Cl 0.9833(6) -0.0339(5) 0.0579(5) 0.125(3) Uani 0.50 1 d P . .
F1 F 0.0859(7) 0.3946(7) 0.1996(6) 0.183(6) Uani 1 1 d . . .
F2 F 0.1969(11) 0.4431(5) 0.1796(8) 0.213(8) Uani 1 1 d . . .
F3 F 0.1624(6) 0.3986(4) 0.1073(4) 0.112(2) Uani 1 1 d . . .
F7 F 0.5516(6) 0.3881(4) 0.1843(5) 0.112(2) Uani 1 1 d . . .
F8 F 0.6140(10) 0.2937(7) 0.1605(7) 0.198(6) Uani 1 1 d . . .
F9 F 0.6650(6) 0.2916(6) 0.2570(7) 0.181(5) Uani 1 1 d . . .
F10 F 0.2370(7) -0.2360(12) 0.3693(7) 0.226(8) Uani 1 1 d . . .
F11 F 0.2552(6) -0.2478(7) 0.4785(7) 0.163(5) Uani 1 1 d . . .
F12 F 0.2935(8) -0.3443(6) 0.4558(9) 0.180(5) Uani 1 1 d . . .
F13 F 0.7757(9) -0.4813(6) 0.4579(10) 0.207(7) Uani 1 1 d . . .
F14 F 0.8162(10) -0.4686(6) 0.5489(7) 0.199(6) Uani 1 1 d . . .
F15 F 0.8923(7) -0.4369(6) 0.4497(9) 0.194(6) Uani 1 1 d . . .
F16 F 0.6372(7) 0.0775(6) 0.2820(6) 0.164(4) Uani 1 1 d . . .
F17 F 0.7528(10) 0.0243(5) 0.2424(4) 0.181(6) Uani 1 1 d . . .
F18 F 0.7621(7) 0.1067(5) 0.2821(4) 0.122(3) Uani 1 1 d . . .
F19 F 0.1167(4) 0.2784(6) -0.1496(5) 0.130(3) Uani 1 1 d . . .
F20 F 0.1918(9) 0.3624(5) -0.1560(7) 0.196(6) Uani 1 1 d . . .
F21 F 0.2020(5) 0.3219(4) -0.2407(4) 0.103(2) Uani 1 1 d . . .
F22 F 0.2133(6) -0.0611(8) 0.1126(9) 0.207(7) Uani 1 1 d . . .
F23 F 0.2788(13) -0.0815(10) 0.2044(9) 0.243(9) Uani 1 1 d . . .
F24 F 0.3116(7) -0.1676(6) 0.1675(8) 0.178(5) Uani 1 1 d . . .
F25 F 0.7032(9) 0.2002(9) 0.0831(9) 0.193(6) Uani 1 1 d . . .
F26 F 0.7256(10) 0.2173(8) -0.0275(5) 0.217(8) Uani 1 1 d . . .
F27 F 0.8004(7) 0.1145(6) 0.0744(7) 0.167(5) Uani 1 1 d . . .
F4 F -0.0173(6) 0.0119(12) 0.3290(7) 0.248(9) Uani 1 1 d D . .
F5 F 0.0069(9) 0.0706(12) 0.2165(7) 0.303(13) Uani 1 1 d D . .
F6 F 0.0452(9) -0.0517(13) 0.2726(16) 0.353(15) Uani 1 1 d D . .
C1 C 0.3929(5) 0.0346(4) 0.4036(4) 0.0416(15) Uani 1 1 d . N .
C2 C 0.4574(5) -0.0293(4) 0.4334(4) 0.0409(14) Uani 1 1 d . . .
C3 C 0.5296(5) -0.0979(4) 0.4686(4) 0.0374(13) Uani 1 1 d . N .
C4 C 0.5932(5) -0.1620(4) 0.5031(4) 0.0425(15) Uani 1 1 d . . .
C5 C 0.4020(5) 0.1052(5) 0.1717(4) 0.0445(15) Uani 1 1 d . N .
C6 C 0.4572(5) 0.0372(4) 0.2077(4) 0.0398(14) Uani 1 1 d . . .
C7 C 0.5180(5) -0.0399(4) 0.2425(4) 0.0418(15) Uani 1 1 d . N .
C8 C 0.5700(5) -0.1071(5) 0.2702(5) 0.0508(17) Uani 1 1 d . N .
C9 C 0.2308(6) 0.2990(6) 0.2359(5) 0.058(2) Uani 1 1 d . . .
C10 C 0.1709(9) 0.3855(7) 0.1794(6) 0.081(3) Uani 1 1 d . N .
C13 C 0.5183(6) 0.2611(5) 0.2639(5) 0.0518(18) Uani 1 1 d . . .
C14 C 0.5868(8) 0.3092(7) 0.2190(6) 0.079(3) Uani 1 1 d . N .
C15 C 0.3919(7) -0.2531(6) 0.4093(7) 0.075(3) Uani 1 1 d . . .
C16 C 0.2980(8) -0.2730(8) 0.4324(8) 0.084(3) Uani 1 1 d . N .
C17 C 0.7432(7) -0.3458(5) 0.4383(5) 0.061(2) Uani 1 1 d . . .
C18 C 0.8098(9) -0.4337(7) 0.4730(8) 0.088(3) Uani 1 1 d . N .
C19 C 0.7512(5) -0.0239(5) 0.3789(4) 0.0461(16) Uani 1 1 d . . .
C20 C 0.7264(8) 0.0465(5) 0.2952(5) 0.064(2) Uani 1 1 d . N .
C21 C 0.2787(6) 0.2257(5) -0.1138(5) 0.0528(18) Uani 1 1 d . . .
C22 C 0.1987(7) 0.2992(6) -0.1660(5) 0.064(2) Uani 1 1 d . N .
C23 C 0.3704(6) -0.0492(5) 0.1010(5) 0.0502(18) Uani 1 1 d . . .
C24 C 0.2969(8) -0.0922(7) 0.1464(7) 0.081(3) Uani 1 1 d . N .
C25 C 0.6441(7) 0.1173(6) 0.0455(4) 0.060(2) Uani 1 1 d . . .
C26 C 0.7211(10) 0.1617(7) 0.0392(7) 0.091(4) Uani 1 1 d . N .
C27 C 0.0367(6) 0.0993(6) 0.4677(6) 0.063(2) Uani 1 1 d . . .
H27 H 0.0623 0.0589 0.5179 0.076 Uiso 1 1 calc R A 1
C28 C -0.0611(7) 0.1298(7) 0.4545(7) 0.078(3) Uani 1 1 d . N .
H28 H -0.0988 0.1109 0.4960 0.094 Uiso 1 1 calc R . .
C29 C -0.1011(7) 0.1857(8) 0.3831(8) 0.092(4) Uani 1 1 d . . .
H29 H -0.1665 0.2036 0.3737 0.111 Uiso 1 1 calc R N .
C30 C -0.0449(7) 0.2165(7) 0.3239(7) 0.088(3) Uani 1 1 d . N .
C31 C 0.0537(6) 0.1824(6) 0.3384(6) 0.069(2) Uani 1 1 d . . .
H31 H 0.0915 0.1992 0.2966 0.083 Uiso 1 1 calc R B 1
C32 C 0.0757(8) 0.1610(8) 0.0357(8) 0.090(3) Uani 1 1 d . . .
H32 H 0.1063 0.1098 0.0401 0.107 Uiso 1 1 calc R C 1
C33 C -0.0166(12) 0.1953(13) 0.0056(12) 0.139(7) Uani 1 1 d . N .
H33 H -0.0497 0.1663 -0.0076 0.167 Uiso 1 1 calc R . .
C34 C -0.0590(9) 0.2712(12) -0.0046(9) 0.116(5) Uani 1 1 d . . .
H34 H -0.1209 0.2956 -0.0271 0.140 Uiso 1 1 calc R N .
C35 C -0.0148(8) 0.3110(9) 0.0163(8) 0.102(4) Uani 1 1 d . N .
C36 C 0.0806(7) 0.2713(7) 0.0498(7) 0.081(3) Uani 1 1 d . . .
H36 H 0.1128 0.2991 0.0655 0.097 Uiso 1 1 calc R D 1
C37 C 0.2997(8) 0.3924(6) -0.0308(6) 0.077(3) Uani 1 1 d . . .
H37 H 0.2831 0.3544 -0.0425 0.092 Uiso 1 1 calc R E 1
C38 C 0.2659(9) 0.4746(7) -0.0801(6) 0.086(3) Uani 1 1 d . N .
H38 H 0.2289 0.4920 -0.1260 0.103 Uiso 1 1 calc R . .
C39 C 0.2860(7) 0.5316(6) -0.0625(6) 0.073(3) Uani 1 1 d . . .
H39 H 0.2620 0.5879 -0.0948 0.087 Uiso 1 1 calc R N .
C40 C 0.3410(9) 0.5037(7) 0.0023(7) 0.085(3) Uani 1 1 d . N .
C41 C 0.3755(8) 0.4203(7) 0.0506(7) 0.079(3) Uani 1 1 d . . .
H41 H 0.4135 0.4028 0.0960 0.095 Uiso 1 1 calc R F 1
C42 C 0.5737(8) -0.4516(7) 0.5928(7) 0.082(3) Uani 1 1 d . . .
H42 H 0.5367 -0.4152 0.5459 0.099 Uiso 1 1 calc R G 1
C43 C 0.5893(9) -0.5351(8) 0.6184(8) 0.090(4) Uani 1 1 d . N .
H43 H 0.5640 -0.5548 0.5894 0.107 Uiso 1 1 calc R . .
C44 C 0.6428(11) -0.5877(7) 0.6873(9) 0.102(4) Uani 1 1 d . . .
H44 H 0.6531 -0.6444 0.7069 0.122 Uiso 1 1 calc R N .
C45 C 0.6809(9) -0.5580(7) 0.7272(6) 0.084(3) Uani 1 1 d . N .
C46 C 0.6644(8) -0.4726(6) 0.6989(6) 0.078(3) Uani 1 1 d . . .
H46 H 0.6915 -0.4520 0.7261 0.094 Uiso 1 1 calc R H 1
C47 C 0.9151(9) -0.3461(8) 0.6050(7) 0.098(4) Uani 1 1 d . . .
H47 H 0.8716 -0.3647 0.6416 0.117 Uiso 1 1 calc R I 1
C48 C 1.0094(13) -0.3939(11) 0.6171(10) 0.140(8) Uani 1 1 d . N .
C49 C 1.0720(11) -0.3675(13) 0.5647(13) 0.142(8) Uani 1 1 d . . .
H49 H 1.1348 -0.3976 0.5750 0.170 Uiso 1 1 calc R N .
C50 C 1.0430(8) -0.2953(12) 0.4950(11) 0.120(6) Uani 1 1 d . N .
H50 H 1.0831 -0.2774 0.4551 0.144 Uiso 1 1 calc R . .
C51 C 0.9499(7) -0.2510(8) 0.4883(8) 0.086(3) Uani 1 1 d . . .
H51 H 0.9289 -0.2009 0.4430 0.103 Uiso 1 1 calc R J 1
C52 C 0.5128(7) -0.2980(6) 0.1673(5) 0.065(2) Uani 1 1 d . . .
H52 H 0.4816 -0.2437 0.1334 0.078 Uiso 1 1 calc R K 1
C53 C 0.5104(9) -0.3567(8) 0.1466(7) 0.083(3) Uani 1 1 d . N .
H53 H 0.4773 -0.3429 0.1000 0.099 Uiso 1 1 calc R . .
C54 C 0.5564(9) -0.4355(8) 0.1942(8) 0.087(3) Uani 1 1 d . . .
H54 H 0.5573 -0.4768 0.1806 0.105 Uiso 1 1 calc R N .
C55 C 0.6038(8) -0.4537(6) 0.2661(9) 0.090(4) Uani 1 1 d . N .
C56 C 0.6036(8) -0.3919(6) 0.2841(7) 0.076(3) Uani 1 1 d . . .
H56 H 0.6350 -0.4035 0.3307 0.092 Uiso 1 1 calc R L 1
C57 C 0.9359(7) -0.2305(7) 0.2899(6) 0.076(3) Uani 1 1 d . . .
H57 H 0.9235 -0.2715 0.3375 0.091 Uiso 1 1 calc R M 1
C58 C 1.0247(7) -0.2411(10) 0.2662(9) 0.099(4) Uani 1 1 d . N .
C59 C 1.0438(9) -0.1795(11) 0.1968(10) 0.108(4) Uani 1 1 d . . .
H59 H 1.1045 -0.1842 0.1801 0.130 Uiso 1 1 calc R N .
C60 C 0.9743(11) -0.1127(9) 0.1534(8) 0.099(4) Uani 1 1 d . N .
C61 C 0.88134(9) -0.10580(8) 0.18041(8) 0.078(3) Uani 1 1 d . . .
H61 H 0.8326 -0.0601 0.1501 0.094 Uiso 1 1 calc R N 1
C11 C 0.14298(9) 0.01135(8) 0.30566(8) 0.061(2) Uani 1 1 d RD . .
C12 C 0.04468(9) 0.01135(8) 0.28026(8) 0.110(5) Uani 1 1 d RD N .
N1 N 0.09530(9) 0.12553(8) 0.41152(8) 0.0512(15) Uani 1 1 d R N 1
N2 N 0.12339(9) 0.20087(8) 0.05935(8) 0.0614(18) Uani 1 1 d R N 1
N3 N 0.35646(9) 0.36496(8) 0.03434(8) 0.0587(17) Uani 1 1 d R N 1
N4 N 0.60939(9) -0.42098(8) 0.63226(8) 0.0631(18) Uani 1 1 d R N 1
N5 N 0.89063(9) -0.27530(8) 0.54118(8) 0.0613(18) Uani 1 1 d R N 1
N6 N 0.55753(9) -0.31400(8) 0.23364(8) 0.0550(16) Uani 1 1 d R N 1
N7 N 0.86507(9) -0.16392(8) 0.24799(8) 0.0598(17) Uani 1 1 d R N 1
O1 O 0.26920(9) 0.29394(8) 0.29447(8) 0.083(2) Uani 1 1 d R N 1
O2 O 0.23320(9) 0.24486(8) 0.21573(8) 0.0676(16) Uani 1 1 d R N 1
O3 O 0.17638(9) 0.06605(8) 0.25546(8) 0.0783(19) Uani 1 1 d RD N 1
O4 O 0.17348(9) -0.04825(8) 0.37086(8) 0.087(2) Uani 1 1 d RD N 1
O5 O 0.51982(9) 0.23382(8) 0.33390(8) 0.093(2) Uani 1 1 d R N 1
O6 O 0.46456(9) 0.25277(8) 0.22464(8) 0.106(3) Uani 1 1 d R N 1
O7 O 0.41230(9) -0.20368(8) 0.42332(8) 0.0749(19) Uani 1 1 d R N 1
O8 O 0.43878(9) -0.29137(8) 0.37630(8) 0.133(4) Uani 1 1 d R N 1
O9 O 0.65990(9) -0.34189(8) 0.44143(8) 0.092(2) Uani 1 1 d R N 1
O10 O 0.78627(9) -0.28982(8) 0.41415(8) 0.083(2) Uani 1 1 d R N 1
O11 O 0.76767(9) -0.09316(8) 0.38553(8) 0.0577(13) Uani 1 1 d R N 1
O12 O 0.74832(9) -0.00299(8) 0.43099(8) 0.0652(15) Uani 1 1 d R . 1
O13 O 0.31237(9) 0.22875(8) -0.05578(8) 0.0649(15) Uani 1 1 d R N 1
O14 O 0.30223(9) 0.17378(8) -0.13636(8) 0.0726(17) Uani 1 1 d R . 1
O15 O 0.34176(9) 0.02638(8) 0.06035(8) 0.0666(15) Uani 1 1 d R N 1
O16 O 0.45162(9) -0.09544(8) 0.11280(8) 0.0595(14) Uani 1 1 d R N 1
O17 O 0.56190(9) 0.16528(8) 0.01846(8) 0.0793(19) Uani 1 1 d R N 1
O18 O 0.66946(9) 0.04348(8) 0.07247(8) 0.0756(18) Uani 1 1 d R N 1
O1W O 0.30968(9) -0.14508(8) 0.56136(8) 0.0633(15) Uani 1 1 d R N 1
H1WA H 0.3158 -0.1965 0.5792 0.095 Uiso 1 1 d R N 1
H1WB H 0.3531 -0.1374 0.5832 0.095 Uiso 1 1 d R N 1

loop_
_atom_site_aniso_label
_atom_site_aniso_U_11
_atom_site_aniso_U_22
_atom_site_aniso_U_33
_atom_site_aniso_U_23
_atom_site_aniso_U_13
_atom_site_aniso_U_12
Ag1 0.0401(3) 0.0444(3) 0.0463(3) -0.0212(2) 0.0077(2) -0.0056(2)
Ag2 0.0606(4) 0.0466(3) 0.0577(3) -0.0216(3) 0.0041(3) -0.0223(3)
Ag3 0.0511(3) 0.0534(4) 0.0706(4) -0.0359(3) 0.0029(3) -0.0133(3)
Ag4 0.0589(4) 0.0614(4) 0.0407(3) -0.0239(3) 0.0014(2) -0.0081(3)
Ag5 0.0493(3) 0.0664(4) 0.0554(3) -0.0267(3) -0.0117(3) 0.0031(3)
Ag6 0.0761(5) 0.0398(4) 0.0732(4) -0.0196(3) -0.0034(3) -0.0094(3)
Ag7 0.0711(4) 0.0369(3) 0.0600(4) -0.0182(3) 0.0079(3) -0.0140(3)
Ag8 0.0368(3) 0.0414(3) 0.0563(3) -0.0220(3) 0.0004(2) -0.0003(2)
Ag9 0.0526(3) 0.0672(4) 0.0485(3) -0.0280(3) 0.0065(3) -0.0054(3)
Ag10 0.0867(5) 0.0564(4) 0.0687(4) -0.0415(3) -0.0054(3) -0.0111(3)
Ag11 0.0432(3) 0.0628(4) 0.0925(5) -0.0368(4) 0.0115(3) -0.0083(3)
Ag12 0.0608(4) 0.0672(5) 0.0629(4) -0.0173(3) -0.0066(3) -0.0127(3)
Ag13 0.0680(5) 0.0571(4) 0.1017(6) -0.0412(4) 0.0256(4) -0.0229(4)
Cl1 0.078(2) 0.209(6) 0.153(4) 0.053(4) -0.037(2) -0.004(3)
Cl2 0.139(4) 0.114(4) 0.227(6) -0.057(4) -0.023(4) 0.060(3)
Cl3 0.231(5) 0.077(2) 0.164(4) -0.054(3) -0.017(4) -0.063(3)
Cl4 0.264(7) 0.096(3) 0.111(3) 0.010(3) -0.043(4) 0.007(4)
Cl5 0.322(9) 0.212(6) 0.150(5) -0.045(4) -0.064(5) 0.208(7)
Cl6 0.163(4) 0.057(2) 0.257(7) -0.039(3) -0.062(4) 0.010(2)
Cl7 0.069(4) 0.170(9) 0.199(9) -0.103(8) -0.013(5) 0.035(5)
Cl8 0.145(7) 0.116(6) 0.120(5) -0.052(5) 0.061(5) -0.059(5)
F1 0.128(7) 0.141(8) 0.139(7) -0.001(6) 0.034(6) 0.068(7)
F2 0.326(17) 0.050(5) 0.221(12) -0.036(6) -0.169(12) 0.000(7)
F3 0.165(7) 0.071(4) 0.066(4) -0.018(3) -0.022(4) 0.005(4)
F7 0.119(6) 0.051(4) 0.145(6) -0.019(4) 0.003(5) -0.039(4)
F8 0.258(14) 0.157(9) 0.144(8) -0.052(7) 0.139(10) -0.050(9)
F9 0.088(5) 0.146(8) 0.210(10) 0.020(7) -0.042(6) -0.072(6)
F10 0.103(7) 0.40(2) 0.164(10) -0.089(13) 0.016(7) -0.128(11)
F11 0.121(6) 0.229(11) 0.276(12) -0.205(11) 0.126(8) -0.116(7)
F12 0.186(10) 0.108(7) 0.310(16) -0.130(10) 0.121(11) -0.097(7)
F13 0.185(10) 0.095(7) 0.361(19) -0.145(10) -0.079(11) 0.028(7)
F14 0.231(13) 0.105(7) 0.127(8) 0.010(6) -0.018(8) 0.058(8)
F15 0.101(7) 0.107(7) 0.311(16) -0.071(9) 0.066(8) 0.017(5)
F16 0.114(7) 0.141(8) 0.133(7) 0.010(6) -0.052(6) -0.002(6)
F17 0.408(18) 0.079(5) 0.048(3) -0.030(3) 0.036(6) -0.050(8)
F18 0.208(9) 0.080(5) 0.071(4) -0.007(3) -0.016(5) -0.078(6)
F19 0.048(4) 0.152(8) 0.145(7) -0.046(6) -0.011(4) 0.006(4)
F20 0.242(11) 0.090(6) 0.237(11) -0.108(7) -0.171(10) 0.089(7)
F21 0.111(5) 0.088(5) 0.076(4) -0.019(3) -0.031(4) 0.002(4)
F22 0.074(6) 0.174(10) 0.254(14) 0.011(10) 0.000(7) -0.061(6)
F23 0.32(2) 0.266(17) 0.248(15) -0.171(14) 0.233(16) -0.191(16)
F24 0.150(8) 0.084(6) 0.299(15) -0.077(8) 0.111(9) -0.073(6)
F25 0.200(11) 0.217(12) 0.280(15) -0.186(13) 0.036(10) -0.115(10)
F26 0.260(13) 0.247(13) 0.104(6) 0.027(7) -0.028(7) -0.220(12)
F27 0.116(7) 0.126(8) 0.202(10) -0.011(7) -0.038(7) -0.068(6)
F4 0.069(6) 0.51(3) 0.179(11) -0.158(15) 0.017(6) -0.107(10)
F5 0.163(11) 0.40(2) 0.150(9) 0.078(13) -0.096(9) -0.159(14)
F6 0.142(10) 0.49(3) 0.70(4) -0.50(4) -0.051(18) -0.068(15)
C1 0.043(4) 0.034(4) 0.044(3) -0.016(3) -0.005(3) -0.005(3)
C2 0.039(3) 0.043(4) 0.041(3) -0.020(3) 0.004(3) -0.009(3)
C3 0.043(4) 0.037(4) 0.036(3) -0.020(3) 0.005(3) -0.014(3)
C4 0.035(3) 0.042(4) 0.047(4) -0.022(3) -0.001(3) -0.002(3)
C5 0.039(4) 0.045(4) 0.044(3) -0.020(3) -0.001(3) -0.001(3)
C6 0.039(3) 0.044(4) 0.041(3) -0.025(3) 0.003(3) -0.008(3)
C7 0.044(4) 0.039(4) 0.040(3) -0.018(3) -0.002(3) -0.007(3)
C8 0.048(4) 0.040(4) 0.061(4) -0.023(4) -0.002(3) -0.006(3)
C9 0.050(5) 0.061(5) 0.051(4) -0.022(4) 0.010(3) -0.005(4)
C10 0.097(8) 0.061(6) 0.066(6) -0.028(5) -0.003(5) 0.011(6)
C13 0.055(5) 0.033(4) 0.060(5) -0.017(3) 0.004(4) -0.009(3)
C14 0.071(6) 0.061(7) 0.077(6) -0.008(5) 0.002(5) -0.018(5)
C15 0.062(6) 0.069(6) 0.123(9) -0.067(7) 0.009(5) -0.020(5)
C16 0.068(6) 0.084(8) 0.131(10) -0.072(8) 0.019(7) -0.028(6)
C17 0.082(6) 0.042(5) 0.056(4) -0.024(4) 0.009(4) -0.009(4)
C18 0.093(9) 0.062(7) 0.097(8) -0.035(6) 0.007(7) -0.005(6)
C19 0.043(4) 0.042(4) 0.046(4) -0.017(3) 0.005(3) -0.007(3)
C20 0.097(7) 0.039(4) 0.045(4) -0.014(3) -0.011(4) -0.007(4)
C21 0.055(5) 0.046(5) 0.055(4) -0.023(4) 0.002(3) -0.009(4)
C22 0.067(6) 0.050(5) 0.064(5) -0.023(4) -0.024(4) 0.004(4)
C23 0.060(5) 0.051(5) 0.052(4) -0.031(4) 0.004(3) -0.021(4)
C24 0.074(7) 0.065(7) 0.096(8) -0.029(6) 0.020(6) -0.022(5)
C25 0.084(6) 0.055(5) 0.038(4) -0.015(4) 0.004(4) -0.027(5)
C26 0.118(10) 0.063(7) 0.084(7) -0.015(6) -0.015(7) -0.050(7)
C27 0.054(5) 0.066(6) 0.066(5) -0.029(4) 0.018(4) -0.016(4)
C28 0.059(6) 0.090(8) 0.093(7) -0.045(7) 0.036(5) -0.032(6)
C29 0.039(5) 0.095(9) 0.124(10) -0.041(8) 0.007(6) -0.006(5)
C30 0.042(5) 0.086(8) 0.098(8) -0.021(6) -0.012(5) 0.006(5)
C31 0.045(5) 0.077(7) 0.065(5) -0.016(5) 0.012(4) -0.017(4)
C32 0.079(7) 0.075(7) 0.108(9) -0.030(6) -0.005(6) -0.032(6)
C33 0.100(11) 0.151(16) 0.188(18) -0.081(15) -0.014(11) -0.064(12)
C34 0.061(7) 0.150(15) 0.113(10) -0.038(10) -0.025(7) -0.027(9)
C35 0.065(7) 0.096(9) 0.094(8) -0.017(7) -0.004(6) 0.012(6)
C36 0.066(6) 0.075(7) 0.088(7) -0.038(6) -0.018(5) 0.008(5)
C37 0.104(8) 0.067(6) 0.064(5) -0.036(5) 0.002(5) -0.016(6)
C38 0.111(9) 0.059(6) 0.057(5) -0.008(5) -0.014(5) -0.002(6)
C39 0.075(6) 0.047(5) 0.075(6) -0.014(4) 0.011(5) -0.009(5)
C40 0.104(8) 0.051(6) 0.101(8) -0.031(6) 0.015(7) -0.032(6)
C41 0.077(7) 0.067(7) 0.085(7) -0.025(5) -0.015(5) -0.025(5)
C42 0.100(8) 0.082(8) 0.090(7) -0.049(6) 0.017(6) -0.050(7)
C43 0.114(9) 0.082(8) 0.110(9) -0.064(8) 0.045(8) -0.056(8)
C44 0.141(12) 0.044(6) 0.120(10) -0.036(7) 0.047(9) -0.031(7)
C45 0.104(8) 0.050(6) 0.073(6) -0.013(5) 0.000(6) -0.010(6)
C46 0.107(8) 0.061(6) 0.065(6) -0.027(5) 0.007(5) -0.025(6)
C47 0.089(8) 0.090(8) 0.090(8) -0.050(7) -0.023(6) 0.043(6)
C48 0.127(13) 0.151(14) 0.109(11) -0.083(11) -0.049(10) 0.079(11)
C49 0.076(9) 0.185(18) 0.193(18) -0.147(17) -0.055(11) 0.056(11)
C50 0.044(6) 0.164(15) 0.183(16) -0.120(14) 0.001(8) 0.001(8)
C51 0.045(5) 0.108(9) 0.123(9) -0.068(8) 0.014(5) -0.022(5)
C52 0.082(6) 0.068(6) 0.060(5) -0.038(5) 0.006(4) -0.028(5)
C53 0.103(8) 0.097(9) 0.080(7) -0.057(7) 0.018(6) -0.048(7)
C54 0.092(8) 0.082(8) 0.111(9) -0.063(8) 0.016(7) -0.026(7)
C55 0.073(7) 0.047(6) 0.137(10) -0.039(6) 0.007(7) 0.001(5)
C56 0.082(7) 0.055(6) 0.093(7) -0.032(5) 0.002(6) -0.025(5)
C57 0.049(5) 0.097(8) 0.080(6) -0.045(6) -0.003(4) -0.007(5)
C58 0.043(5) 0.133(12) 0.135(11) -0.084(10) -0.006(6) 0.001(6)
C59 0.063(7) 0.138(14) 0.139(12) -0.074(11) 0.041(8) -0.037(8)
C60 0.106(10) 0.083(9) 0.113(9) -0.040(8) 0.049(8) -0.055(8)
C61 0.098(8) 0.070(7) 0.074(6) -0.036(5) 0.017(6) -0.028(6)
C11 0.052(5) 0.073(6) 0.060(5) -0.031(5) 0.003(4) -0.023(4)
C12 0.089(9) 0.190(16) 0.075(7) -0.063(9) 0.008(6) -0.072(10)
N1 0.044(3) 0.055(4) 0.054(4) -0.026(3) 0.013(3) -0.014(3)
N2 0.058(4) 0.060(5) 0.055(4) -0.017(3) -0.011(3) -0.011(4)
N3 0.071(5) 0.031(3) 0.061(4) -0.013(3) 0.002(3) -0.010(3)
N4 0.085(5) 0.047(4) 0.062(4) -0.026(3) 0.009(4) -0.025(4)
N5 0.042(4) 0.077(5) 0.071(4) -0.047(4) -0.003(3) 0.002(3)
N6 0.067(4) 0.050(4) 0.053(4) -0.027(3) 0.009(3) -0.019(3)
N7 0.053(4) 0.070(5) 0.071(4) -0.045(4) 0.011(3) -0.018(4)
O1 0.101(5) 0.063(4) 0.073(4) -0.036(4) -0.014(4) 0.010(4)
O2 0.078(4) 0.049(4) 0.068(4) -0.026(3) 0.001(3) -0.005(3)
O3 0.082(5) 0.106(6) 0.053(3) -0.034(4) 0.002(3) -0.042(4)
O4 0.062(4) 0.098(6) 0.079(4) -0.016(4) -0.002(3) -0.035(4)
O5 0.066(4) 0.124(7) 0.052(4) -0.019(4) 0.008(3) -0.008(4)
O6 0.081(5) 0.095(6) 0.158(8) -0.070(6) -0.030(5) -0.017(4)
O7 0.062(4) 0.080(5) 0.123(6) -0.076(5) 0.029(4) -0.028(3)
O8 0.098(6) 0.158(9) 0.240(12) -0.166(10) 0.076(7) -0.059(6)
O9 0.062(5) 0.059(5) 0.133(7) -0.030(4) 0.017(4) -0.009(4)
O10 0.079(5) 0.059(4) 0.093(5) -0.025(4) -0.018(4) -0.007(4)
O11 0.069(4) 0.043(3) 0.057(3) -0.021(3) 0.011(3) -0.010(3)
O12 0.090(4) 0.055(4) 0.044(3) -0.021(3) 0.004(3) -0.010(3)
O13 0.069(4) 0.054(4) 0.054(3) -0.019(3) -0.018(3) 0.004(3)
O14 0.093(5) 0.054(4) 0.061(3) -0.028(3) -0.008(3) 0.004(3)
O15 0.076(4) 0.057(4) 0.068(4) -0.028(3) 0.007(3) -0.023(3)
O16 0.054(3) 0.058(4) 0.071(4) -0.032(3) 0.009(3) -0.018(3)
O17 0.078(5) 0.065(4) 0.088(5) -0.026(4) -0.001(4) -0.026(4)
O18 0.072(4) 0.064(5) 0.097(5) -0.038(4) 0.010(4) -0.028(3)
O1W 0.072(4) 0.060(4) 0.056(3) -0.027(3) 0.007(3) -0.013(3)

loop_
_atom_type_symbol
_atom_type_description
_atom_type_scat_dispersion_real
_atom_type_scat_dispersion_imag
_atom_type_scat_source
C C 0.0033 0.0016 'International Tables Vol C Tables 4.2.6.8 and 6.1.1.4'
H H 0.0000 0.0000 'International Tables Vol C Tables 4.2.6.8 and 6.1.1.4'
N N 0.0061 0.0033 'International Tables Vol C Tables 4.2.6.8 and 6.1.1.4'
O O 0.0106 0.0060 'International Tables Vol C Tables 4.2.6.8 and 6.1.1.4'
F F 0.0171 0.0103 'International Tables Vol C Tables 4.2.6.8 and 6.1.1.4'
Ag Ag -0.8971 1.1015 'International Tables Vol C Tables 4.2.6.8 and 6.1.1.4'
Cl Cl 0.1484 0.1585 'International Tables Vol C Tables 4.2.6.8 and 6.1.1.4'

loop_
_geom_angle_atom_site_label_1
_geom_angle_atom_site_label_2
_geom_angle_atom_site_label_3
_geom_angle
_geom_angle_site_symmetry_1
_geom_angle_site_symmetry_3
N1 Ag1 C1 158.10(17) . .
N1 Ag1 O12 95.5 . 2_656
C1 Ag1 O12 104.38(18) . 2_656
N1 Ag1 Ag2 126.28(4) . .
C1 Ag1 Ag2 50.93(18) . .
O12 Ag1 Ag2 117.73(4) 2_656 .
N1 Ag1 Ag4 106.51(4) . .
C1 Ag1 Ag4 51.92(17) . .
O12 Ag1 Ag4 153.06(4) 2_656 .
Ag2 Ag1 Ag4 60.51(2) . .
N1 Ag1 Ag3 115.81(4) . .
C1 Ag1 Ag3 55.49(18) . .
O12 Ag1 Ag3 91.29(4) 2_656 .
Ag2 Ag1 Ag3 105.00(2) . .
Ag4 Ag1 Ag3 65.37(2) . .
N1 Ag1 Ag8 88.07(4) . 2_656
C1 Ag1 Ag8 105.84(17) . 2_656
O12 Ag1 Ag8 74.72(3) 2_656 2_656
Ag2 Ag1 Ag8 64.57(2) . 2_656
Ag4 Ag1 Ag8 120.50(3) . 2_656
Ag3 Ag1 Ag8 153.70(2) . 2_656
C1 Ag2 O1 134.67(17) . .
C1 Ag2 O5 126.74(18) . .
O1 Ag2 O5 94.57(5) . .
C1 Ag2 C4 99.9(2) . 2_656
O1 Ag2 C4 102.66(16) . 2_656
O5 Ag2 C4 83.70(17) . 2_656
C1 Ag2 Ag1 49.90(18) . .
O1 Ag2 Ag1 92.79(4) . .
O5 Ag2 Ag1 168.99(4) . .
C4 Ag2 Ag1 86.70(17) 2_656 .
C1 Ag2 Ag4 51.46(16) . .
O1 Ag2 Ag4 90.10(4) . .
O5 Ag2 Ag4 128.18(4) . .
C4 Ag2 Ag4 144.98(17) 2_656 .
Ag1 Ag2 Ag4 59.90(2) . .
C1 Ag2 Ag7 144.02(17) . 2_656
O1 Ag2 Ag7 70.26(4) . 2_656
O5 Ag2 Ag7 58.35(3) . 2_656
C4 Ag2 Ag7 44.22(17) 2_656 2_656
Ag1 Ag2 Ag7 117.07(3) . 2_656
Ag4 Ag2 Ag7 160.22(3) . 2_656
C1 Ag2 Ag8 104.01(18) . 2_656
O1 Ag2 Ag8 71.46(4) . 2_656
O5 Ag2 Ag8 111.42(4) . 2_656
C4 Ag2 Ag8 40.71(15) 2_656 2_656
Ag1 Ag2 Ag8 63.412(19) . 2_656
Ag4 Ag2 Ag8 118.89(3) . 2_656
Ag7 Ag2 Ag8 53.679(19) 2_656 2_656
O4 Ag3 O7 112.46(6) . .
O4 Ag3 O1W 104.07(6) . .
O7 Ag3 O1W 94.27(5) . .
O4 Ag3 C2 145.88(17) . .
O7 Ag3 C2 96.09(16) . .
O1W Ag3 C2 91.49(16) . .
O4 Ag3 C1 117.66(16) . .
O7 Ag3 C1 122.19(16) . .
O1W Ag3 C1 99.66(16) . .
C2 Ag3 C1 28.5(2) . .
O4 Ag3 Ag1 80.77(4) . .
O7 Ag3 Ag1 166.70(4) . .
O1W Ag3 Ag1 83.40(4) . .
C2 Ag3 Ag1 70.95(16) . .
C1 Ag3 Ag1 45.97(16) . .
O4 Ag3 Ag4 80.45(4) . .
O7 Ag3 Ag4 123.95(4) . .
O1W Ag3 Ag4 137.08(4) . .
C2 Ag3 Ag4 67.86(16) . .
C1 Ag3 Ag4 45.63(15) . .
Ag1 Ag3 Ag4 54.787(19) . .
C1 Ag4 O3 124.00(18) . .
C1 Ag4 C5 117.7(2) . .
O3 Ag4 C5 101.65(17) . .
C1 Ag4 O2 122.34(17) . .
O3 Ag4 O2 90.5 . .
C5 Ag4 O2 93.78(18) . .
C1 Ag4 Ag1 49.54(18) . .
O3 Ag4 Ag1 89.40(4) . .
C5 Ag4 Ag1 167.07(16) . .
O2 Ag4 Ag1 92.80(4) . .
C1 Ag4 Ag2 50.11(17) . .
O3 Ag4 Ag2 143.82(4) . .
C5 Ag4 Ag2 111.78(17) . .
O2 Ag4 Ag2 74.29(4) . .
Ag1 Ag4 Ag2 59.59(2) . .
C1 Ag4 Ag5 160.34(18) . .
O3 Ag4 Ag5 63.68(4) . .
C5 Ag4 Ag5 44.36(16) . .
O2 Ag4 Ag5 72.70(4) . .
Ag1 Ag4 Ag5 148.56(3) . .
Ag2 Ag4 Ag5 136.41(3) . .
C1 Ag4 Ag3 52.37(17) . .
O3 Ag4 Ag3 75.64(4) . .
C5 Ag4 Ag3 116.13(18) . .
O2 Ag4 Ag3 148.81(4) . .
Ag1 Ag4 Ag3 59.84(2) . .
Ag2 Ag4 Ag3 100.54(2) . .
Ag5 Ag4 Ag3 122.30(3) . .
C5 Ag5 N2 170.9(2) . .
C5 Ag5 Ag6 48.1(2) . .
N2 Ag5 Ag6 125.00(5) . .
C5 Ag5 Ag4 52.84(19) . .
N2 Ag5 Ag4 121.56(4) . .
Ag6 Ag5 Ag4 71.42(2) . .
C5 Ag5 Ag12 61.82(19) . .
N2 Ag5 Ag12 123.85(4) . .
Ag6 Ag5 Ag12 69.61(3) . .
Ag4 Ag5 Ag12 114.48(3) . .
C5 Ag6 N3 160.94(19) . .
C5 Ag6 O6 104.20(18) . .
N3 Ag6 O6 94.27(5) . .
C5 Ag6 Ag5 48.21(19) . .
N3 Ag6 Ag5 114.36(5) . .
O6 Ag6 Ag5 134.85(4) . .
C5 Ag6 Ag12 55.50(18) . .
N3 Ag6 Ag12 111.15(4) . .
O6 Ag6 Ag12 142.57(4) . .
Ag5 Ag6 Ag12 58.51(2) . .
C4 Ag7 N4 167.98(18) . .
C4 Ag7 Ag8 47.83(18) . .
N4 Ag7 Ag8 126.45(5) . .
C4 Ag7 Ag9 54.00(18) . .
N4 Ag7 Ag9 114.89(4) . .
Ag8 Ag7 Ag9 66.80(2) . .
C4 Ag7 Ag2 55.03(18) . 2_656
N4 Ag7 Ag2 135.73(4) . 2_656
Ag8 Ag7 Ag2 67.06(2) . 2_656
Ag9 Ag7 Ag2 109.03(3) . 2_656
C4 Ag8 N5 167.3(2) . .
C4 Ag8 O11 96.5(2) . .
N5 Ag8 O11 96.08(5) . .
C4 Ag8 Ag7 48.5(2) . .
N5 Ag8 Ag7 120.27(4) . .
O11 Ag8 Ag7 139.00(4) . .
C4 Ag8 Ag1 84.60(18) . 2_656
N5 Ag8 Ag1 96.31(4) . 2_656
O11 Ag8 Ag1 80.07(3) . 2_656
Ag7 Ag8 Ag1 111.26(2) . 2_656
C4 Ag8 Ag9 49.71(18) . .
N5 Ag8 Ag9 133.72(4) . .
O11 Ag8 Ag9 82.81(4) . .
Ag7 Ag8 Ag9 58.90(2) . .
Ag1 Ag8 Ag9 128.50(2) 2_656 .
C4 Ag8 Ag2 50.78(18) . 2_656
N5 Ag8 Ag2 120.65(4) . 2_656
O11 Ag8 Ag2 119.56(4) . 2_656
Ag7 Ag8 Ag2 59.264(19) . 2_656
Ag1 Ag8 Ag2 52.017(16) 2_656 2_656
Ag9 Ag8 Ag2 98.81(2) . 2_656
C8 Ag9 O9 118.02(19) . .
C8 Ag9 O7 103.92(19) . .
O9 Ag9 O7 106.94(6) . .
C8 Ag9 C4 119.1(3) . .
O9 Ag9 C4 111.44(17) . .
O7 Ag9 C4 92.90(16) . .
C8 Ag9 Ag10 47.58(18) . .
O9 Ag9 Ag10 78.19(4) . .
O7 Ag9 Ag10 93.10(4) . .
C4 Ag9 Ag10 166.54(18) . .
C8 Ag9 Ag11 46.32(19) . .
O9 Ag9 Ag11 86.39(4) . .
O7 Ag9 Ag11 149.21(4) . .
C4 Ag9 Ag11 108.17(17) . .
Ag10 Ag9 Ag11 61.93(3) . .
C8 Ag9 Ag7 163.83(19) . .
O9 Ag9 Ag7 73.23(4) . .
O7 Ag9 Ag7 82.15(4) . .
C4 Ag9 Ag7 44.93(17) . .
Ag10 Ag9 Ag7 148.12(3) . .
Ag11 Ag9 Ag7 128.61(3) . .
C8 Ag9 Ag8 113.19(19) . .
O9 Ag9 Ag8 83.20(4) . .
O7 Ag9 Ag8 130.89(4) . .
C4 Ag9 Ag8 41.21(15) . .
Ag10 Ag9 Ag8 135.71(3) . .
Ag11 Ag9 Ag8 77.20(2) . .
Ag7 Ag9 Ag8 54.30(2) . .
C8 Ag10 N6 173.3(2) . .
C8 Ag10 Ag9 52.9(2) . .
N6 Ag10 Ag9 133.67(5) . .
C8 Ag10 Ag11 46.1(2) . .
N6 Ag10 Ag11 133.11(5) . .
Ag9 Ag10 Ag11 60.81(2) . .
C8 Ag11 N7 152.0(2) . .
C8 Ag11 O10 117.3(2) . .
N7 Ag11 O10 88.7 . .
C8 Ag11 Ag9 50.8(2) . .
N7 Ag11 Ag9 156.54(5) . .
O10 Ag11 Ag9 67.86(4) . .
C8 Ag11 Ag10 45.7(2) . .
N7 Ag11 Ag10 128.68(5) . .
O10 Ag11 Ag10 92.75(4) . .
Ag9 Ag11 Ag10 57.26(2) . .
O17 Ag12 O15 159.95(8) . .
O17 Ag12 O13 108.57(6) . .
O15 Ag12 O13 91.45(5) . .
O17 Ag12 Ag13 82.54(4) . .
O15 Ag12 Ag13 78.61(4) . .
O13 Ag12 Ag13 160.74(5) . .
O17 Ag12 Ag5 124.22(5) . .
O15 Ag12 Ag5 62.30(4) . .
O13 Ag12 Ag5 66.13(4) . .
Ag13 Ag12 Ag5 121.24(3) . .
O17 Ag12 Ag13 117.91(5) . 2_655
O15 Ag12 Ag13 63.35(4) . 2_655
O13 Ag12 Ag13 86.04(4) . 2_655
Ag13 Ag12 Ag13 74.77(3) . 2_655
Ag5 Ag12 Ag13 116.96(3) . 2_655
O17 Ag12 Ag6 72.48(4) . .
O15 Ag12 Ag6 112.22(4) . .
O13 Ag12 Ag6 77.03(4) . .
Ag13 Ag12 Ag6 121.95(3) . .
Ag5 Ag12 Ag6 51.88(2) . .
Ag13 Ag12 Ag6 162.53(3) 2_655 .
O18 Ag13 O16 156.42(7) . .
O18 Ag13 O14 103.37(5) . 2_655
O16 Ag13 O14 97.98(5) . 2_655
O18 Ag13 Ag12 76.96(4) . .
O16 Ag13 Ag12 82.12(4) . .
O14 Ag13 Ag12 177.64(5) 2_655 .
O18 Ag13 Ag12 125.92(5) . 2_655
O16 Ag13 Ag12 70.11(4) . 2_655
O14 Ag13 Ag12 72.65(4) 2_655 2_655
Ag12 Ag13 Ag12 105.23(3) . 2_655
C60 Cl8 Cl8 165.2(9) . 2_755
C2 C1 Ag1 136.3(6) . .
C2 C1 Ag2 133.6(6) . .
Ag1 C1 Ag2 79.2(2) . .
C2 C1 Ag4 128.5(5) . .
Ag1 C1 Ag4 78.5(2) . .
Ag2 C1 Ag4 78.4(2) . .
C2 C1 Ag3 73.6(5) . .
Ag1 C1 Ag3 78.5(2) . .
Ag2 C1 Ag3 152.8(3) . .
Ag4 C1 Ag3 82.0(2) . .
C1 C2 C3 176.8(7) . .
C1 C2 Ag3 77.9(5) . .
C3 C2 Ag3 104.5(5) . .
C4 C3 C2 177.5(8) . .
C3 C4 Ag8 141.2(6) . .
C3 C4 Ag7 134.7(6) . .
Ag8 C4 Ag7 83.6(2) . .
C3 C4 Ag9 91.5(4) . .
Ag8 C4 Ag9 89.1(2) . .
Ag7 C4 Ag9 81.1(2) . .
C3 C4 Ag2 101.6(5) . 2_656
Ag8 C4 Ag2 88.5(2) . 2_656
Ag7 C4 Ag2 80.7(2) . 2_656
Ag9 C4 Ag2 161.8(3) . 2_656
C6 C5 Ag6 142.1(6) . .
C6 C5 Ag5 133.3(6) . .
Ag6 C5 Ag5 83.6(3) . .
C6 C5 Ag4 96.1(5) . .
Ag6 C5 Ag4 97.3(3) . .
Ag5 C5 Ag4 82.8(2) . .
C5 C6 C7 175.1(7) . .
C8 C7 C6 177.5(7) . .
C7 C8 Ag10 130.1(6) . .
C7 C8 Ag11 134.5(7) . .
Ag10 C8 Ag11 88.2(3) . .
C7 C8 Ag9 122.6(6) . .
Ag10 C8 Ag9 79.5(3) . .
Ag11 C8 Ag9 82.8(3) . .
O1 C9 O2 129.9(7) . .
O1 C9 C10 114.7(8) . .
O2 C9 C10 115.3(7) . .
F2 C10 F1 104.0(12) . .
F2 C10 F3 108.9(12) . .
F1 C10 F3 104.8(11) . .
F2 C10 C9 114.8(10) . .
F1 C10 C9 110.0(10) . .
F3 C10 C9 113.5(8) . .
O6 C13 O5 124.9(7) . .
O6 C13 C14 114.7(8) . .
O5 C13 C14 120.4(8) . .
F9 C14 F7 110.0(11) . .
F9 C14 F8 102.1(12) . .
F7 C14 F8 103.3(10) . .
F9 C14 C13 115.5(9) . .
F7 C14 C13 113.6(9) . .
F8 C14 C13 111.1(11) . .
O7 C15 O8 128.0(8) . .
O7 C15 C16 117.9(8) . .
O8 C15 C16 114.1(7) . .
F12 C16 F11 107.9(12) . .
F12 C16 F10 99.3(12) . .
F11 C16 F10 102.8(12) . .
F12 C16 C15 117.9(10) . .
F11 C16 C15 116.6(9) . .
F10 C16 C15 109.9(11) . .
O9 C17 O10 130.3(7) . .
O9 C17 C18 116.3(8) . .
O10 C17 C18 113.4(9) . .
F15 C18 F13 107.1(13) . .
F15 C18 F14 109.0(13) . .
F13 C18 F14 103.2(14) . .
F15 C18 C17 114.9(11) . .
F13 C18 C17 111.5(11) . .
F14 C18 C17 110.4(10) . .
O11 C19 O12 128.8(6) . .
O11 C19 C20 115.6(6) . .
O12 C19 C20 115.6(6) . .
F16 C20 F18 105.1(9) . .
F16 C20 F17 107.2(10) . .
F18 C20 F17 107.0(10) . .
F16 C20 C19 110.7(9) . .
F18 C20 C19 112.9(7) . .
F17 C20 C19 113.4(8) . .
O14 C21 O13 130.1(7) . .
O14 C21 C22 113.9(6) . .
O13 C21 C22 115.9(6) . .
F20 C22 F21 108.3(10) . .
F20 C22 F19 106.7(10) . .
F21 C22 F19 103.9(8) . .
F20 C22 C21 113.6(7) . .
F21 C22 C21 114.3(8) . .
F19 C22 C21 109.4(8) . .
O15 C23 O16 130.5(7) . .
O15 C23 C24 114.9(8) . .
O16 C23 C24 114.6(7) . .
F23 C24 F24 108.5(13) . .
F23 C24 F22 96.7(14) . .
F24 C24 F22 104.7(12) . .
F23 C24 C23 112.1(11) . .
F24 C24 C23 117.2(10) . .
F22 C24 C23 115.4(10) . .
O18 C25 O17 129.5(8) . .
O18 C25 C26 116.3(9) . .
O17 C25 C26 114.2(8) . .
F26 C26 F27 114.4(14) . .
F26 C26 F25 104.0(13) . .
F27 C26 F25 97.3(11) . .
F26 C26 C25 114.6(9) . .
F27 C26 C25 114.7(10) . .
F25 C26 C25 109.6(12) . .
N1 C27 C28 123.0(9) . .
N1 C27 H27 118.5 . .
C28 C27 H27 118.5 . .
C29 C28 C27 120.6(9) . .
C29 C28 H28 119.7 . .
C27 C28 H28 119.7 . .
C28 C29 C30 119.1(9) . .
C28 C29 H29 120.5 . .
C30 C29 H29 120.5 . .
C29 C30 C31 118.9(10) . .
C29 C30 Cl1 121.9(8) . .
C31 C30 Cl1 118.8(9) . .
N1 C31 C30 122.1(8) . .
N1 C31 H31 118.9 . .
C30 C31 H31 118.9 . .
N2 C32 C33 120.9(13) . .
N2 C32 H32 119.6 . .
C33 C32 H32 119.6 . .
C34 C33 C32 119.4(13) . .
C34 C33 H33 120.3 . .
C32 C33 H33 120.3 . .
C35 C34 C33 120.9(12) . .
C35 C34 H34 119.6 . .
C33 C34 H34 119.6 . .
C34 C35 C36 117.5(13) . .
C34 C35 Cl2 124.1(12) . .
C36 C35 Cl2 118.4(12) . .
N2 C36 C35 123.6(11) . .
N2 C36 H36 118.2 . .
C35 C36 H36 118.2 . .
N3 C37 C38 121.5(9) . .
N3 C37 H37 119.2 . .
C38 C37 H37 119.2 . .
C37 C38 C39 120.4(10) . .
C37 C38 H38 119.8 . .
C39 C38 H38 119.8 . .
C40 C39 C38 117.3(10) . .
C40 C39 H39 121.3 . .
C38 C39 H39 121.3 . .
C39 C40 C41 121.3(10) . .
C39 C40 Cl3 120.3(9) . .
C41 C40 Cl3 118.4(10) . .
N3 C41 C40 121.9(9) . .
N3 C41 H41 119.0 . .
C40 C41 H41 119.0 . .
N4 C42 C43 122.8(11) . .
N4 C42 H42 118.6 . .
C43 C42 H42 118.6 . .
C44 C43 C42 118.0(11) . .
C44 C43 H43 121.0 . .
C42 C43 H43 121.0 . .
C45 C44 C43 120.1(10) . .
C45 C44 H44 119.9 . .
C43 C44 H44 119.9 . .
C44 C45 C46 120.3(11) . .
C44 C45 Cl4 122.0(10) . .
C46 C45 Cl4 117.7(9) . .
N4 C46 C45 119.4(9) . .
N4 C46 H46 120.3 . .
C45 C46 H46 120.3 . .
N5 C47 C48 118.4(14) . .
N5 C47 H47 120.8 . .
C48 C47 H47 120.8 . .
C49 C48 C47 121.1(16) . .
C49 C48 Cl5 120.8(13) . .
C47 C48 Cl5 118.2(16) . .
C48 C49 C50 119.6(13) . .
C48 C49 H49 120.2 . .
C50 C49 H49 120.2 . .
C49 C50 C51 115.7(16) . .
C49 C50 H50 122.2 . .
C51 C50 H50 122.2 . .
N5 C51 C50 124.1(14) . .
N5 C51 H51 117.9 . .
C50 C51 H51 117.9 . .
N6 C52 C53 123.3(10) . .
N6 C52 H52 118.3 . .
C53 C52 H52 118.3 . .
C54 C53 C52 119.3(11) . .
C54 C53 H53 120.4 . .
C52 C53 H53 120.4 . .
C53 C54 C55 118.0(10) . .
C53 C54 H54 121.0 . .
C55 C54 H54 121.0 . .
C56 C55 C54 120.2(11) . .
C56 C55 Cl6 120.2(11) . .
C54 C55 Cl6 119.6(9) . .
N6 C56 C55 119.1(10) . .
N6 C56 H56 120.4 . .
C55 C56 H56 120.4 . .
N7 C57 C58 123.3(11) . .
N7 C57 H57 118.3 . .
C58 C57 H57 118.3 . .
C57 C58 C59 118.4(13) . .
C57 C58 Cl7 115.3(13) . .
C59 C58 Cl7 126.0(11) . .
C60 C59 C58 119.5(11) . .
C60 C59 H59 120.2 . .
C58 C59 H59 120.2 . .
C59 C60 C61 119.6(11) . .
C59 C60 Cl8 125.2(11) . .
C61 C60 Cl8 114.9(11) . .
N7 C61 C60 120.1(6) . .
N7 C61 H61 120.0 . .
C60 C61 H61 120.0 . .
O3 C11 O4 134.3 . .
O3 C11 C12 114.1 . .
O4 C11 C12 111.4 . .
F5 C12 F6 104.4(11) . .
F5 C12 F4 103.7(10) . .
F6 C12 F4 105.0(11) . .
F5 C12 C11 116.0(5) . .
F6 C12 C11 112.6(6) . .
F4 C12 C11 114.0(4) . .
C27 N1 C31 116.0(6) . .
C27 N1 Ag1 123.4(4) . .
C31 N1 Ag1 120.5(4) . .
C36 N2 C32 117.6(7) . .
C36 N2 Ag5 120.7(5) . .
C32 N2 Ag5 121.6(6) . .
C41 N3 C37 117.5(6) . .
C41 N3 Ag6 122.1(5) . .
C37 N3 Ag6 119.6(5) . .
C42 N4 C46 119.3(7) . .
C42 N4 Ag7 119.1(5) . .
C46 N4 Ag7 120.8(5) . .
C51 N5 C47 120.8(8) . .
C51 N5 Ag8 117.6(6) . .
C47 N5 Ag8 120.3(6) . .
C52 N6 C56 120.0(6) . .
C52 N6 Ag10 120.5(4) . .
C56 N6 Ag10 119.4(5) . .
C61 N7 C57 119.0(5) . .
C61 N7 Ag11 120.39(4) . .
C57 N7 Ag11 120.5(5) . .
C9 O1 Ag2 113.1(4) . .
C9 O2 Ag4 130.1(4) . .
C11 O3 Ag4 122.8 . .
C11 O4 Ag3 122.8 . .
C13 O5 Ag2 101.8(4) . .
C13 O6 Ag6 162.3(4) . .
C15 O7 Ag3 132.0(5) . .
C15 O7 Ag9 110.1(5) . .
Ag3 O7 Ag9 113.39(6) . .
C17 O9 Ag9 109.5(4) . .
C17 O10 Ag11 120.0(4) . .
C19 O11 Ag8 119.6(3) . .
C19 O12 Ag1 133.0(4) . 2_656
C21 O13 Ag12 116.6(4) . .
C21 O14 Ag13 134.5(4) . 2_655
C23 O15 Ag12 124.2(4) . .
C23 O16 Ag13 121.9(4) . .
C25 O17 Ag12 122.0(4) . .
C25 O18 Ag13 128.8(5) . .
Ag3 O1W H1WA 109.5 . .
Ag3 O1W H1WB 109.5 . .
H1WA O1W H1WB 109.5 . .

loop_
_geom_bond_atom_site_label_1
_geom_bond_atom_site_label_2
_geom_bond_distance
_geom_bond_site_symmetry_2
Ag1 N1 2.1725(14) .
Ag1 C1 2.214(7) .
Ag1 O12 2.3622(14) 2_656
Ag1 Ag2 2.8421(8) .
Ag1 Ag4 2.8512(8) .
Ag1 Ag3 3.0175(8) .
Ag1 Ag8 3.2245(8) 2_656
Ag2 C1 2.247(7) .
Ag2 O1 2.3770(15) .
Ag2 O5 2.4769(14) .
Ag2 C4 2.524(7) 2_656
Ag2 Ag4 2.8686(8) .
Ag2 Ag7 3.0394(9) 2_656
Ag2 Ag8 3.2564(9) 2_656
Ag3 O4 2.2231(14) .
Ag3 O7 2.3532(14) .
Ag3 O1W 2.4132(15) .
Ag3 C2 2.489(7) .
Ag3 C1 2.537(7) .
Ag3 Ag4 3.1724(10) .
Ag4 C1 2.290(6) .
Ag4 O3 2.3470(14) .
Ag4 C5 2.421(7) .
Ag4 O2 2.4435(15) .
Ag4 Ag5 3.0133(8) .
Ag5 C5 2.124(7) .
Ag5 N2 2.1429(14) .
Ag5 Ag6 2.8306(10) .
Ag5 Ag12 3.0678(10) .
Ag6 C5 2.121(8) .
Ag6 N3 2.1853(15) .
Ag6 O6 2.5414(14) .
Ag6 Ag12 3.3722(11) .
Ag7 C4 2.148(8) .
Ag7 N4 2.1612(15) .
Ag7 Ag8 2.8491(9) .
Ag7 Ag9 3.0041(9) .
Ag7 Ag2 3.0394(9) 2_656
Ag8 C4 2.125(7) .
Ag8 N5 2.1890(14) .
Ag8 O11 2.4518(15) .
Ag8 Ag1 3.2245(8) 2_656
Ag8 Ag9 3.2246(8) .
Ag8 Ag2 3.2564(9) 2_656
Ag9 C8 2.315(8) .
Ag9 O9 2.3858(14) .
Ag9 O7 2.4023(15) .
Ag9 C4 2.460(7) .
Ag9 Ag10 2.8533(8) .
Ag9 Ag11 2.9614(10) .
Ag10 C8 2.142(8) .
Ag10 N6 2.1964(14) .
Ag10 Ag11 2.9931(10) .
Ag11 C8 2.159(8) .
Ag11 N7 2.2175(15) .
Ag11 O10 2.5483(15) .
Ag12 O17 2.1882(15) .
Ag12 O15 2.3238(15) .
Ag12 O13 2.3392(15) .
Ag12 Ag13 3.0297(11) .
Ag12 Ag13 3.1288(11) 2_655
Ag13 O18 2.2363(15) .
Ag13 O16 2.2774(15) .
Ag13 O14 2.3721(15) 2_655
Ag13 Ag12 3.1288(11) 2_655
Cl1 C30 1.708(12) .
Cl2 C35 1.702(15) .
Cl3 C40 1.738(11) .
Cl4 C45 1.716(11) .
Cl5 C48 1.718(18) .
Cl6 C55 1.721(12) .
Cl7 C58 1.758(17) .
Cl8 C60 1.773(15) .
Cl8 Cl8 2.100(15) 2_755
F1 C10 1.284(15) .
F2 C10 1.237(14) .
F3 C10 1.299(11) .
F7 C14 1.292(12) .
F8 C14 1.317(15) .
F9 C14 1.269(13) .
F10 C16 1.325(16) .
F11 C16 1.272(13) .
F12 C16 1.223(13) .
F13 C18 1.270(15) .
F14 C18 1.290(15) .
F15 C18 1.268(15) .
F16 C20 1.277(13) .
F17 C20 1.285(11) .
F18 C20 1.281(11) .
F19 C22 1.330(12) .
F20 C22 1.278(11) .
F21 C22 1.300(11) .
F22 C24 1.276(14) .
F23 C24 1.235(16) .
F24 C24 1.250(13) .
F25 C26 1.334(16) .
F26 C26 1.237(13) .
F27 C26 1.267(15) .
F4 C12 1.281(10) .
F5 C12 1.244(10) .
F6 C12 1.265(12) .
C1 C2 1.238(10) .
C2 C3 1.356(10) .
C3 C4 1.241(10) .
C4 Ag2 2.524(7) 2_656
C5 C6 1.227(10) .
C6 C7 1.372(10) .
C7 C8 1.191(10) .
C9 O1 1.234(9) .
C9 O2 1.247(9) .
C9 C10 1.537(13) .
C13 O6 1.197(8) .
C13 O5 1.198(8) .
C13 C14 1.486(13) .
C15 O7 1.187(8) .
C15 O8 1.248(9) .
C15 C16 1.506(14) .
C17 O9 1.203(10) .
C17 O10 1.253(10) .
C17 C18 1.549(14) .
C19 O11 1.219(8) .
C19 O12 1.236(7) .
C19 C20 1.523(11) .
C21 O14 1.223(8) .
C21 O13 1.271(8) .
C21 C22 1.525(11) .
C23 O15 1.237(9) .
C23 O16 1.252(9) .
C23 C24 1.504(13) .
C25 O18 1.204(10) .
C25 O17 1.276(10) .
C25 C26 1.526(14) .
C27 N1 1.334(9) .
C27 C28 1.393(14) .
C27 H27 0.9300 .
C28 C29 1.329(16) .
C28 H28 0.9300 .
C29 C30 1.359(17) .
C29 H29 0.9300 .
C30 C31 1.413(13) .
C31 N1 1.363(9) .
C31 H31 0.9300 .
C32 N2 1.363(11) .
C32 C33 1.37(2) .
C32 H32 0.9300 .
C33 C34 1.34(2) .
C33 H33 0.9300 .
C34 C35 1.30(2) .
C34 H34 0.9300 .
C35 C36 1.430(15) .
C36 N2 1.259(11) .
C36 H36 0.9300 .
C37 N3 1.343(10) .
C37 C38 1.364(14) .
C37 H37 0.9300 .
C38 C39 1.366(15) .
C38 H38 0.9300 .
C39 C40 1.321(16) .
C39 H39 0.9300 .
C40 C41 1.377(15) .
C41 N3 1.313(10) .
C41 H41 0.9300 .
C42 N4 1.332(9) .
C42 C43 1.377(16) .
C42 H42 0.9300 .
C43 C44 1.359(19) .
C43 H43 0.9300 .
C44 C45 1.342(18) .
C44 H44 0.9300 .
C45 C46 1.404(15) .
C46 N4 1.337(11) .
C46 H46 0.9300 .
C47 N5 1.306(13) .
C47 C48 1.418(18) .
C47 H47 0.9300 .
C48 C49 1.33(3) .
C49 C50 1.38(3) .
C49 H49 0.9300 .
C50 C51 1.393(16) .
C50 H50 0.9300 .
C51 N5 1.298(12) .
C51 H51 0.9300 .
C52 N6 1.329(9) .
C52 C53 1.350(13) .
C52 H52 0.9300 .
C53 C54 1.345(17) .
C53 H53 0.9300 .
C54 C55 1.427(17) .
C54 H54 0.9300 .
C55 C56 1.365(15) .
C56 N6 1.347(11) .
C56 H56 0.9300 .
C57 N7 1.345(10) .
C57 C58 1.359(15) .
C57 H57 0.9300 .
C58 C59 1.38(2) .
C59 C60 1.34(2) .
C59 H59 0.9300 .
C60 C61 1.435(13) .
C61 N7 1.3141 .
C61 H61 0.9300 .
C11 O3 1.2307 .
C11 O4 1.2382 .
C11 C12 1.5361 .
O12 Ag1 2.3622(14) 2_656
O14 Ag13 2.3721(15) 2_655
O1W H1WA 0.8499 .
O1W H1WB 0.8501 .
